data_4031013
loop_
_publ_author_name
'Ma, Longfei'
'Sun, Jibin'
'Lu, Xiaofeng'
'Zhang, Shangxi'
'Qi, Hui'
'Liu, Lei'
'Shao, Yongliang'
'Shao, Xiangfeng'

_publ_section_title
;
 Copper ion salts of arylthiotetrathiafulvalenes: synthesis, structure
 diversity and magnetic properties.
;
_journal_name_full 'Beilstein journal of organic chemistry'
_journal_page_first 850
_journal_page_last 859
_journal_paper_doi 10.3762/bjoc.11.95
_journal_volume 11
_journal_year 2015
_chemical_formula_moiety 'C76 H72 Br10 Cu3 O2 S16'
_chemical_formula_sum 'C76 H72 Br10 Cu3 O2 S16'
_chemical_formula_weight 2520.02
_chemical_name_common (TTF3)(CuBr4)0.5(CuBr3)THF
_chemical_name_systematic
;
(TTF3)(CuBr4)0.5(CuBr3)THF
;
_chemical_temperature_decomposition 497
_space_group_IT_number 2
_symmetry_cell_setting triclinic
_symmetry_space_group_name_Hall '-P 1'
_symmetry_space_group_name_H-M 'P -1'
_atom_sites_solution_hydrogens geom
_atom_sites_solution_primary direct
_atom_sites_solution_secondary difmap
_audit_creation_method SHELXL-97
_cell_angle_alpha 101.664(3)
_cell_angle_beta 93.457(3)
_cell_angle_gamma 116.863(4)
_cell_formula_units_Z 1
_cell_length_a 13.1368(5)
_cell_length_b 13.4389(5)
_cell_length_c 14.8346(5)
_cell_measurement_reflns_used 3283
_cell_measurement_temperature 291(2)
_cell_measurement_theta_max 25.5990
_cell_measurement_theta_min 3.7710
_cell_volume 2253.37(17)
_computing_cell_refinement
;
CrysAlisPro, Agilent Technologies,
Version 1.171.36.32 (release 02-08-2013 CrysAlis171 .NET)
(compiled Aug  2 2013,16:46:58)
;
_computing_data_collection
;
CrysAlisPro, Agilent Technologies,
Version 1.171.36.32 (release 02-08-2013 CrysAlis171 .NET)
(compiled Aug  2 2013,16:46:58)
;
_computing_data_reduction
;
CrysAlisPro, Agilent Technologies,
Version 1.171.36.32 (release 02-08-2013 CrysAlis171 .NET)
(compiled Aug  2 2013,16:46:58)
;
_computing_molecular_graphics Ortep3
_computing_publication_material 'SHELXL-97 (Sheldrick, 1997)'
_computing_structure_refinement 'SHELXL-97 (Sheldrick, 1997)'
_computing_structure_solution SIR2004
_diffrn_ambient_temperature 291(2)
_diffrn_detector_area_resol_mean 16.0733
_diffrn_measured_fraction_theta_full 0.998
_diffrn_measured_fraction_theta_max 0.872
_diffrn_measurement_device_type 'SuperNova, Dual, Cu at zero, Eos'
_diffrn_measurement_method '\w scans'
_diffrn_radiation_monochromator mirror
_diffrn_radiation_source 'SuperNova (Mo) X-ray Source'
_diffrn_radiation_type MoK\a
_diffrn_radiation_wavelength 0.71073
_diffrn_reflns_av_R_equivalents 0.0448
_diffrn_reflns_av_sigmaI/netI 0.0943
_diffrn_reflns_limit_h_max 16
_diffrn_reflns_limit_h_min -16
_diffrn_reflns_limit_k_max 17
_diffrn_reflns_limit_k_min -18
_diffrn_reflns_limit_l_max 18
_diffrn_reflns_limit_l_min -18
_diffrn_reflns_number 19749
_diffrn_reflns_theta_full 26.3154
_diffrn_reflns_theta_max 28.91
_diffrn_reflns_theta_min 3.35
_exptl_absorpt_coefficient_mu 5.549
_exptl_absorpt_correction_T_max 0.86734
_exptl_absorpt_correction_T_min 0.44708
_exptl_absorpt_correction_type multi-scan
_exptl_absorpt_process_details
;
CrysAlisPro, Agilent Technologies,
Version 1.171.36.32 (release 02-08-2013 CrysAlis171 .NET)
(compiled Aug  2 2013,16:46:58)
Empirical absorption correction using spherical harmonics,
 implemented in SCALE3 ABSPACK scaling algorithm.
;
_exptl_crystal_colour black
_exptl_crystal_density_diffrn 1.857
_exptl_crystal_density_meas ?
_exptl_crystal_density_method 'not measured'
_exptl_crystal_description needle
_exptl_crystal_F_000 1237
_exptl_crystal_size_max 0.20
_exptl_crystal_size_mid 0.07
_exptl_crystal_size_min 0.07
_refine_diff_density_max 1.111
_refine_diff_density_min -0.841
_refine_diff_density_rms 0.128
_refine_ls_extinction_method none
_refine_ls_goodness_of_fit_ref 1.011
_refine_ls_hydrogen_treatment constr
_refine_ls_matrix_type full
_refine_ls_number_parameters 488
_refine_ls_number_reflns 10331
_refine_ls_number_restraints 0
_refine_ls_restrained_S_all 1.011
_refine_ls_R_factor_all 0.1236
_refine_ls_R_factor_gt 0.0591
_refine_ls_shift/su_max 0.011
_refine_ls_shift/su_mean 0.000
_refine_ls_structure_factor_coef Fsqd
_refine_ls_weighting_details 'calc w=1/[\s^2^(Fo^2^)+(0.0564P)^2^+2.5452P] where P=(Fo^2^+2Fc^2^)/3'
_refine_ls_weighting_scheme calc
_refine_ls_wR_factor_gt 0.1228
_refine_ls_wR_factor_ref 0.1544
_reflns_number_gt 5920
_reflns_number_total 10331
_reflns_threshold_expression >2sigma(I)
_cod_data_source_file 1860-5397-11-95-S2.cif
_cod_data_source_block TTF3_complex_291K
_cod_depositor_comments
;
The following automatic conversions were performed:

'_chemical_melting_point' tag was changed to
'_chemical_temperature_decomposition' since the value had been '497
(decomposed)'. The value '497 (decomposed)' was changed to '497'.

'_symmetry_cell_setting' value 'Triclinic' changed to 'triclinic'
according to
/usr/data/users/saulius/crontab/automatic-downloads/rss-feeds/Beilstein/lib/dictionaries/cif_core.dic
dictionary named 'cif_core.dic' version 2.4.2 from 2011-04-26.

'_exptl_crystal_density_meas' value 'not measured' was changed to '?'
- the value is perceived as not measured.

Automatic conversion script
Id: cif_fix_values 3271 2015-04-21 07:52:19Z andrius 

 Adding full bibliography for 4031010--4031017.cif.
;
_cod_original_cell_volume 2253.37(14)
_cod_original_sg_symbol_H-M P-1
_cod_database_code 4031013

loop_
_symmetry_equiv_pos_as_xyz
'x, y, z'
'-x, -y, -z'

loop_
_atom_site_label
_atom_site_type_symbol
_atom_site_fract_x
_atom_site_fract_y
_atom_site_fract_z
_atom_site_U_iso_or_equiv
_atom_site_adp_type
_atom_site_occupancy
_atom_site_symmetry_multiplicity
_atom_site_calc_flag
_atom_site_refinement_flags
Br5 Br 0.33678(6) 0.63504(6) 0.45966(5) 0.0481(2) Uani 1 1 d .
Br3 Br 0.08809(6) 0.40449(6) 0.29019(6) 0.0484(2) Uani 1 1 d .
Br1 Br 0.35722(7) 0.45958(7) -0.12967(6) 0.0537(2) Uani 1 1 d .
Br4 Br 0.26321(7) 0.77265(6) 0.29988(6) 0.0529(2) Uani 1 1 d .
Cu2 Cu 0.17999(7) 0.60544(7) 0.35529(6) 0.0397(2) Uani 1 1 d .
Cu1 Cu 0.5000 0.5000 0.0000 0.0510(3) Uani 1 2 d S
Br2 Br 0.40432(9) 0.29684(8) -0.00180(8) 0.0834(3) Uani 1 1 d .
S3 S 0.47028(13) 0.67957(12) 0.23163(11) 0.0320(4) Uani 1 1 d .
S2 S 0.28200(14) 0.64002(13) 0.05797(12) 0.0370(4) Uani 1 1 d .
S1 S 0.16354(14) 0.39920(13) 0.04891(12) 0.0366(4) Uani 1 1 d .
S4 S 0.35422(13) 0.43637(13) 0.21567(11) 0.0333(4) Uani 1 1 d .
S7 S 0.64615(15) 0.72686(14) 0.39579(13) 0.0436(5) Uani 1 1 d .
S8 S 0.52268(14) 0.45696(15) 0.37480(13) 0.0449(5) Uani 1 1 d .
S6 S 0.11784(15) 0.61229(16) -0.10951(14) 0.0486(5) Uani 1 1 d .
S5 S -0.00673(15) 0.34568(14) -0.12465(13) 0.0449(5) Uani 1 1 d .
C1 C 0.2756(5) 0.5318(5) 0.1019(4) 0.0245(13) Uani 1 1 d .
C3 C 0.1680(5) 0.5566(5) -0.0319(4) 0.0299(14) Uani 1 1 d .
C4 C 0.3598(5) 0.5478(5) 0.1766(4) 0.0250(13) Uani 1 1 d .
C2 C 0.1110(5) 0.4402(5) -0.0376(4) 0.0299(14) Uani 1 1 d .
C6 C 0.4706(5) 0.5162(5) 0.3023(4) 0.0278(13) Uani 1 1 d .
C5 C 0.5275(5) 0.6335(5) 0.3096(4) 0.0281(14) Uani 1 1 d .
C14 C 0.2442(6) 0.7417(5) -0.1109(4) 0.0377(16) Uani 1 1 d .
C21 C 0.6766(5) 0.8646(5) 0.3778(5) 0.0371(16) Uani 1 1 d .
C28 C 0.3993(6) 0.3225(5) 0.3667(5) 0.0373(16) Uani 1 1 d .
C7 C -0.0211(6) 0.2075(5) -0.1212(5) 0.0387(16) Uani 1 1 d .
C29 C 0.2955(6) 0.3167(5) 0.3851(5) 0.0390(16) Uani 1 1 d .
H29 H 0.2869 0.3829 0.3971 0.047 Uiso 1 1 calc R
C24 C 0.7369(7) 1.0857(6) 0.3629(5) 0.050(2) Uani 1 1 d .
O1 O 0.0339(4) 0.6156(4) 0.3925(5) 0.0713(18) Uani 1 1 d .
C33 C 0.4141(6) 0.2245(6) 0.3497(5) 0.0458(18) Uani 1 1 d .
H33 H 0.4839 0.2282 0.3366 0.055 Uiso 1 1 calc R
C30 C 0.2042(6) 0.2115(6) 0.3855(5) 0.0478(19) Uani 1 1 d .
H30 H 0.1333 0.2067 0.3961 0.057 Uiso 1 1 calc R
C12 C -0.1286(6) 0.1246(6) -0.1154(5) 0.0494(19) Uani 1 1 d .
H12 H -0.1893 0.1417 -0.1094 0.059 Uiso 1 1 calc R
C15 C 0.2339(6) 0.8416(6) -0.0977(5) 0.0472(18) Uani 1 1 d .
H15 H 0.1657 0.8411 -0.0836 0.057 Uiso 1 1 calc R
C9 C 0.0516(7) 0.0734(6) -0.1304(5) 0.055(2) Uani 1 1 d .
H9 H 0.1127 0.0566 -0.1351 0.066 Uiso 1 1 calc R
C22 C 0.6162(7) 0.9188(6) 0.4151(5) 0.055(2) Uani 1 1 d .
H22 H 0.5547 0.8819 0.4451 0.066 Uiso 1 1 calc R
C8 C 0.0703(6) 0.1832(6) -0.1291(5) 0.0444(18) Uani 1 1 d .
H8 H 0.1429 0.2399 -0.1334 0.053 Uiso 1 1 calc R
C31 C 0.2171(7) 0.1134(6) 0.3702(5) 0.053(2) Uani 1 1 d .
C26 C 0.7656(7) 0.9188(6) 0.3329(5) 0.054(2) Uani 1 1 d .
H26 H 0.8061 0.8817 0.3072 0.065 Uiso 1 1 calc R
C23 C 0.6490(7) 1.0300(7) 0.4072(6) 0.061(2) Uani 1 1 d .
H23 H 0.6091 1.0677 0.4333 0.073 Uiso 1 1 calc R
C10 C -0.0555(7) -0.0119(6) -0.1249(5) 0.051(2) Uani 1 1 d .
C25 C 0.7952(7) 1.0293(7) 0.3257(6) 0.062(2) Uani 1 1 d .
H25 H 0.8559 1.0660 0.2951 0.074 Uiso 1 1 calc R
C19 C 0.3462(6) 0.7435(6) -0.1283(5) 0.0472(19) Uani 1 1 d .
H19 H 0.3540 0.6770 -0.1364 0.057 Uiso 1 1 calc R
C27 C 0.7718(8) 1.2076(6) 0.3544(6) 0.071(3) Uani 1 1 d .
H27A H 0.7093 1.2074 0.3172 0.106 Uiso 1 1 calc R
H27B H 0.8391 1.2341 0.3251 0.106 Uiso 1 1 calc R
H27C H 0.7891 1.2582 0.4155 0.106 Uiso 1 1 calc R
C16 C 0.3258(8) 0.9415(7) -0.1056(6) 0.061(2) Uani 1 1 d .
H16 H 0.3178 1.0078 -0.0991 0.074 Uiso 1 1 calc R
C17 C 0.4285(7) 0.9460(6) -0.1229(5) 0.055(2) Uani 1 1 d .
C18 C 0.4374(7) 0.8468(7) -0.1336(5) 0.061(2) Uani 1 1 d .
H18 H 0.5071 0.8488 -0.1448 0.073 Uiso 1 1 calc R
C13 C -0.0762(8) -0.1340(6) -0.1281(6) 0.078(3) Uani 1 1 d .
H13A H -0.0841 -0.1745 -0.1915 0.117 Uiso 1 1 calc R
H13B H -0.1459 -0.1742 -0.1044 0.117 Uiso 1 1 calc R
H13C H -0.0119 -0.1302 -0.0905 0.117 Uiso 1 1 calc R
C11 C -0.1449(7) 0.0146(7) -0.1186(6) 0.059(2) Uani 1 1 d .
H11 H -0.2181 -0.0428 -0.1165 0.071 Uiso 1 1 calc R
C34 C 0.1180(8) -0.0021(6) 0.3768(6) 0.084(3) Uani 1 1 d .
H34A H 0.1288 -0.0120 0.4384 0.126 Uiso 1 1 calc R
H34B H 0.1179 -0.0643 0.3315 0.126 Uiso 1 1 calc R
H34C H 0.0453 -0.0022 0.3647 0.126 Uiso 1 1 calc R
C20 C 0.5272(8) 1.0576(7) -0.1336(7) 0.093(3) Uani 1 1 d .
H20A H 0.5200 1.0601 -0.1978 0.139 Uiso 1 1 calc R
H20B H 0.6000 1.0607 -0.1147 0.139 Uiso 1 1 calc R
H20C H 0.5238 1.1223 -0.0952 0.139 Uiso 1 1 calc R
C32 C 0.3209(7) 0.1213(6) 0.3528(5) 0.056(2) Uani 1 1 d .
H32 H 0.3295 0.0551 0.3427 0.068 Uiso 1 1 calc R
C37 C -0.1586(9) 0.5754(11) 0.3785(10) 0.126(5) Uani 1 1 d .
H37A H -0.2054 0.5637 0.4274 0.151 Uiso 1 1 calc R
H37B H -0.2095 0.5404 0.3183 0.151 Uiso 1 1 calc R
C36 C -0.0824(11) 0.6991(11) 0.3894(11) 0.136(5) Uani 1 1 d .
H36A H -0.0883 0.7187 0.3305 0.163 Uiso 1 1 calc R
H36B H -0.1039 0.7450 0.4357 0.163 Uiso 1 1 calc R
C38 C -0.0807(8) 0.5255(9) 0.3856(9) 0.102(4) Uani 1 1 d .
H38A H -0.0875 0.4956 0.4405 0.123 Uiso 1 1 calc R
H38B H -0.1000 0.4629 0.3308 0.123 Uiso 1 1 calc R
C35 C 0.0287(9) 0.7199(9) 0.4178(11) 0.134(6) Uani 1 1 d .
H35A H 0.0505 0.7515 0.4850 0.160 Uiso 1 1 calc R
H35B H 0.0824 0.7757 0.3884 0.160 Uiso 1 1 calc R

loop_
_atom_site_aniso_label
_atom_site_aniso_U_11
_atom_site_aniso_U_22
_atom_site_aniso_U_33
_atom_site_aniso_U_23
_atom_site_aniso_U_13
_atom_site_aniso_U_12
Br5 0.0408(4) 0.0616(5) 0.0446(5) 0.0129(4) -0.0003(3) 0.0278(4)
Br3 0.0434(4) 0.0418(4) 0.0590(5) 0.0080(3) 0.0011(3) 0.0223(3)
Br1 0.0469(4) 0.0650(5) 0.0603(5) 0.0202(4) 0.0191(4) 0.0330(4)
Br4 0.0545(5) 0.0467(4) 0.0620(6) 0.0229(4) 0.0100(4) 0.0243(4)
Cu2 0.0335(4) 0.0401(5) 0.0491(6) 0.0133(4) 0.0032(4) 0.0202(4)
Cu1 0.0492(8) 0.0556(8) 0.0584(9) 0.0174(7) 0.0179(6) 0.0314(6)
Br2 0.0901(7) 0.0586(5) 0.0963(8) 0.0233(5) -0.0006(6) 0.0317(5)
S3 0.0306(8) 0.0282(8) 0.0336(10) 0.0099(7) -0.0038(7) 0.0111(6)
S2 0.0370(9) 0.0276(8) 0.0390(10) 0.0108(7) -0.0092(7) 0.0101(7)
S1 0.0358(9) 0.0282(8) 0.0366(10) 0.0125(7) -0.0083(7) 0.0075(7)
S4 0.0327(9) 0.0297(8) 0.0354(10) 0.0138(7) -0.0020(7) 0.0118(7)
S7 0.0370(9) 0.0395(9) 0.0419(11) 0.0090(8) -0.0144(8) 0.0109(8)
S8 0.0327(9) 0.0483(10) 0.0535(12) 0.0295(9) -0.0048(8) 0.0138(8)
S6 0.0387(10) 0.0521(11) 0.0510(12) 0.0290(9) -0.0086(9) 0.0138(8)
S5 0.0414(10) 0.0382(9) 0.0429(11) 0.0047(8) -0.0149(8) 0.0137(8)
C1 0.022(3) 0.028(3) 0.020(3) 0.007(2) 0.002(2) 0.009(2)
C3 0.031(3) 0.037(3) 0.025(4) 0.012(3) 0.001(3) 0.017(3)
C4 0.024(3) 0.032(3) 0.020(3) 0.007(2) 0.004(2) 0.014(3)
C2 0.025(3) 0.034(3) 0.031(4) 0.010(3) 0.002(3) 0.014(3)
C6 0.025(3) 0.034(3) 0.022(3) 0.007(3) 0.001(2) 0.013(3)
C5 0.023(3) 0.038(3) 0.022(3) 0.007(3) 0.001(2) 0.013(3)
C14 0.044(4) 0.039(4) 0.030(4) 0.019(3) 0.002(3) 0.017(3)
C21 0.032(4) 0.034(4) 0.034(4) 0.008(3) -0.005(3) 0.008(3)
C28 0.038(4) 0.041(4) 0.033(4) 0.017(3) -0.004(3) 0.017(3)
C7 0.036(4) 0.035(4) 0.032(4) -0.001(3) -0.007(3) 0.011(3)
C29 0.044(4) 0.034(4) 0.042(4) 0.015(3) 0.000(3) 0.020(3)
C24 0.071(5) 0.036(4) 0.041(5) 0.007(3) 0.008(4) 0.024(4)
O1 0.039(3) 0.047(3) 0.132(6) 0.018(3) 0.021(3) 0.025(3)
C33 0.049(4) 0.049(4) 0.042(5) 0.009(3) -0.001(3) 0.028(4)
C30 0.035(4) 0.058(5) 0.039(5) 0.016(4) -0.002(3) 0.012(3)
C12 0.048(5) 0.047(4) 0.048(5) 0.011(4) 0.000(4) 0.019(4)
C15 0.055(5) 0.050(4) 0.045(5) 0.021(4) 0.009(4) 0.029(4)
C9 0.068(5) 0.049(5) 0.046(5) -0.003(4) -0.001(4) 0.033(4)
C22 0.056(5) 0.056(5) 0.055(5) 0.014(4) 0.025(4) 0.025(4)
C8 0.040(4) 0.042(4) 0.044(5) 0.004(3) 0.006(3) 0.016(3)
C31 0.063(5) 0.031(4) 0.041(5) 0.008(3) -0.014(4) 0.006(4)
C26 0.058(5) 0.048(5) 0.063(6) 0.012(4) 0.022(4) 0.030(4)
C23 0.078(6) 0.050(5) 0.073(6) 0.017(4) 0.034(5) 0.043(4)
C10 0.067(5) 0.034(4) 0.036(5) 0.000(3) -0.013(4) 0.017(4)
C25 0.059(5) 0.050(5) 0.071(6) 0.026(4) 0.028(4) 0.016(4)
C19 0.052(5) 0.046(4) 0.051(5) 0.024(4) 0.006(4) 0.026(4)
C27 0.105(7) 0.047(5) 0.063(6) 0.018(4) 0.024(5) 0.035(5)
C16 0.087(7) 0.049(5) 0.060(6) 0.023(4) 0.007(5) 0.040(5)
C17 0.066(6) 0.043(4) 0.044(5) 0.018(4) 0.000(4) 0.015(4)
C18 0.052(5) 0.079(6) 0.049(5) 0.025(4) 0.007(4) 0.027(5)
C13 0.110(8) 0.043(5) 0.068(7) 0.002(4) -0.014(5) 0.034(5)
C11 0.053(5) 0.050(5) 0.056(6) 0.018(4) 0.003(4) 0.009(4)
C34 0.090(7) 0.040(5) 0.073(7) 0.020(4) -0.014(5) -0.011(4)
C20 0.086(7) 0.070(6) 0.089(8) 0.042(5) 0.004(6) 0.002(5)
C32 0.070(6) 0.044(4) 0.049(5) 0.006(4) -0.006(4) 0.026(4)
C37 0.050(6) 0.135(11) 0.205(15) 0.051(10) 0.034(8) 0.050(7)
C36 0.109(10) 0.126(11) 0.227(17) 0.070(11) 0.063(11) 0.086(9)
C38 0.056(6) 0.088(7) 0.162(12) 0.042(7) 0.053(7) 0.025(6)
C35 0.076(8) 0.068(7) 0.265(18) 0.011(9) 0.043(9) 0.054(6)

loop_
_atom_type_symbol
_atom_type_description
_atom_type_scat_dispersion_real
_atom_type_scat_dispersion_imag
_atom_type_scat_source
C C 0.0033 0.0016 'International Tables Vol C Tables 4.2.6.8 and 6.1.1.4'
H H 0.0000 0.0000 'International Tables Vol C Tables 4.2.6.8 and 6.1.1.4'
Br Br -0.2901 2.4595 'International Tables Vol C Tables 4.2.6.8 and 6.1.1.4'
Cu Cu 0.3201 1.2651 'International Tables Vol C Tables 4.2.6.8 and 6.1.1.4'
O O 0.0106 0.0060 'International Tables Vol C Tables 4.2.6.8 and 6.1.1.4'
S S 0.1246 0.1234 'International Tables Vol C Tables 4.2.6.8 and 6.1.1.4'

loop_
_geom_angle_atom_site_label_1
_geom_angle_atom_site_label_2
_geom_angle_atom_site_label_3
_geom_angle
_geom_angle_site_symmetry_1
_geom_angle_site_symmetry_3
O1 Cu2 Br5 125.29(18) . .
O1 Cu2 Br3 96.97(14) . .
Br5 Cu2 Br3 102.32(4) . .
O1 Cu2 Br4 98.48(16) . .
Br5 Cu2 Br4 101.05(4) . .
Br3 Cu2 Br4 136.74(5) . .
Br1 Cu1 Br1 180.00(4) . 2_665
Br1 Cu1 Br2 90.55(3) . 2_665
Br1 Cu1 Br2 89.45(3) 2_665 2_665
Br1 Cu1 Br2 89.45(3) . .
Br1 Cu1 Br2 90.55(3) 2_665 .
Br2 Cu1 Br2 180.00(5) 2_665 .
C4 S3 C5 95.8(3) . .
C1 S2 C3 96.6(3) . .
C1 S1 C2 96.6(3) . .
C4 S4 C6 96.3(3) . .
C5 S7 C21 102.3(3) . .
C6 S8 C28 102.4(3) . .
C3 S6 C14 103.2(3) . .
C2 S5 C7 103.0(3) . .
C4 C1 S2 123.1(4) . .
C4 C1 S1 121.5(4) . .
S2 C1 S1 115.4(3) . .
C2 C3 S2 116.3(4) . .
C2 C3 S6 120.1(4) . .
S2 C3 S6 123.5(3) . .
C1 C4 S4 121.8(4) . .
C1 C4 S3 122.1(4) . .
S4 C4 S3 116.1(3) . .
C3 C2 S1 114.9(4) . .
C3 C2 S5 121.2(4) . .
S1 C2 S5 123.9(3) . .
C5 C6 S4 115.9(4) . .
C5 C6 S8 120.7(4) . .
S4 C6 S8 123.3(3) . .
C6 C5 S3 115.9(4) . .
C6 C5 S7 121.4(4) . .
S3 C5 S7 122.6(4) . .
C19 C14 C15 120.3(6) . .
C19 C14 S6 122.6(5) . .
C15 C14 S6 117.0(5) . .
C26 C21 C22 120.4(7) . .
C26 C21 S7 119.6(6) . .
C22 C21 S7 119.8(6) . .
C29 C28 C33 121.1(6) . .
C29 C28 S8 121.1(5) . .
C33 C28 S8 117.5(5) . .
C12 C7 C8 121.2(7) . .
C12 C7 S5 116.9(6) . .
C8 C7 S5 121.8(5) . .
C28 C29 C30 119.3(6) . .
C28 C29 H29 120.3 . .
C30 C29 H29 120.3 . .
C23 C24 C25 117.9(7) . .
C23 C24 C27 122.0(7) . .
C25 C24 C27 120.1(8) . .
C35 O1 C38 106.3(7) . .
C35 O1 Cu2 123.6(6) . .
C38 O1 Cu2 129.5(6) . .
C32 C33 C28 117.5(7) . .
C32 C33 H33 121.2 . .
C28 C33 H33 121.2 . .
C29 C30 C31 120.8(7) . .
C29 C30 H30 119.6 . .
C31 C30 H30 119.6 . .
C7 C12 C11 118.6(7) . .
C7 C12 H12 120.7 . .
C11 C12 H12 120.7 . .
C16 C15 C14 119.2(7) . .
C16 C15 H15 120.4 . .
C14 C15 H15 120.4 . .
C10 C9 C8 121.5(8) . .
C10 C9 H9 119.2 . .
C8 C9 H9 119.2 . .
C21 C22 C23 118.4(7) . .
C21 C22 H22 120.8 . .
C23 C22 H22 120.8 . .
C9 C8 C7 118.7(7) . .
C9 C8 H8 120.6 . .
C7 C8 H8 120.6 . .
C32 C31 C30 118.9(7) . .
C32 C31 C34 120.3(8) . .
C30 C31 C34 120.7(8) . .
C21 C26 C25 119.6(7) . .
C21 C26 H26 120.2 . .
C25 C26 H26 120.2 . .
C24 C23 C22 122.5(7) . .
C24 C23 H23 118.8 . .
C22 C23 H23 118.8 . .
C11 C10 C9 118.3(7) . .
C11 C10 C13 120.4(8) . .
C9 C10 C13 121.3(8) . .
C24 C25 C26 121.3(8) . .
C24 C25 H25 119.3 . .
C26 C25 H25 119.3 . .
C14 C19 C18 118.4(7) . .
C14 C19 H19 120.8 . .
C18 C19 H19 120.8 . .
C24 C27 H27A 109.5 . .
C24 C27 H27B 109.5 . .
H27A C27 H27B 109.5 . .
C24 C27 H27C 109.5 . .
H27A C27 H27C 109.5 . .
H27B C27 H27C 109.5 . .
C17 C16 C15 121.7(7) . .
C17 C16 H16 119.1 . .
C15 C16 H16 119.1 . .
C16 C17 C18 118.0(7) . .
C16 C17 C20 120.1(8) . .
C18 C17 C20 121.9(9) . .
C17 C18 C19 122.3(8) . .
C17 C18 H18 118.9 . .
C19 C18 H18 118.9 . .
C10 C13 H13A 109.5 . .
C10 C13 H13B 109.5 . .
H13A C13 H13B 109.5 . .
C10 C13 H13C 109.5 . .
H13A C13 H13C 109.5 . .
H13B C13 H13C 109.5 . .
C10 C11 C12 121.7(7) . .
C10 C11 H11 119.2 . .
C12 C11 H11 119.2 . .
C31 C34 H34A 109.5 . .
C31 C34 H34B 109.5 . .
H34A C34 H34B 109.5 . .
C31 C34 H34C 109.5 . .
H34A C34 H34C 109.5 . .
H34B C34 H34C 109.5 . .
C17 C20 H20A 109.5 . .
C17 C20 H20B 109.5 . .
H20A C20 H20B 109.5 . .
C17 C20 H20C 109.5 . .
H20A C20 H20C 109.5 . .
H20B C20 H20C 109.5 . .
C31 C32 C33 122.3(7) . .
C31 C32 H32 118.8 . .
C33 C32 H32 118.8 . .
C38 C37 C36 105.3(9) . .
C38 C37 H37A 110.7 . .
C36 C37 H37A 110.7 . .
C38 C37 H37B 110.7 . .
C36 C37 H37B 110.7 . .
H37A C37 H37B 108.8 . .
C35 C36 C37 106.6(10) . .
C35 C36 H36A 110.4 . .
C37 C36 H36A 110.4 . .
C35 C36 H36B 110.4 . .
C37 C36 H36B 110.4 . .
H36A C36 H36B 108.6 . .
O1 C38 C37 107.0(9) . .
O1 C38 H38A 110.3 . .
C37 C38 H38A 110.3 . .
O1 C38 H38B 110.3 . .
C37 C38 H38B 110.3 . .
H38A C38 H38B 108.6 . .
C36 C35 O1 109.2(9) . .
C36 C35 H35A 109.8 . .
O1 C35 H35A 109.8 . .
C36 C35 H35B 109.8 . .
O1 C35 H35B 109.8 . .
H35A C35 H35B 108.3 . .

loop_
_geom_bond_atom_site_label_1
_geom_bond_atom_site_label_2
_geom_bond_distance
_geom_bond_site_symmetry_2
Br5 Cu2 2.3289(10) .
Br3 Cu2 2.3540(10) .
Br1 Cu1 2.3948(8) .
Br4 Cu2 2.3570(11) .
Cu2 O1 2.084(5) .
Cu1 Br1 2.3948(8) 2_665
Cu1 Br2 2.4290(9) 2_665
Cu1 Br2 2.4290(9) .
S3 C4 1.690(6) .
S3 C5 1.700(6) .
S2 C1 1.682(6) .
S2 C3 1.708(6) .
S1 C1 1.698(5) .
S1 C2 1.717(6) .
S4 C4 1.685(6) .
S4 C6 1.692(6) .
S7 C5 1.727(6) .
S7 C21 1.790(7) .
S8 C6 1.735(6) .
S8 C28 1.774(7) .
S6 C3 1.738(6) .
S6 C14 1.786(7) .
S5 C2 1.730(6) .
S5 C7 1.792(7) .
C1 C4 1.428(7) .
C3 C2 1.377(8) .
C6 C5 1.382(8) .
C14 C19 1.370(9) .
C14 C15 1.385(9) .
C21 C26 1.364(10) .
C21 C22 1.371(10) .
C28 C29 1.377(9) .
C28 C33 1.392(9) .
C7 C12 1.369(9) .
C7 C8 1.385(9) .
C29 C30 1.381(9) .
C29 H29 0.9300 .
C24 C23 1.354(11) .
C24 C25 1.368(11) .
C24 C27 1.523(10) .
O1 C35 1.410(10) .
O1 C38 1.423(10) .
C33 C32 1.387(10) .
C33 H33 0.9300 .
C30 C31 1.380(10) .
C30 H30 0.9300 .
C12 C11 1.384(10) .
C12 H12 0.9300 .
C15 C16 1.375(10) .
C15 H15 0.9300 .
C9 C10 1.376(11) .
C9 C8 1.377(9) .
C9 H9 0.9300 .
C22 C23 1.389(10) .
C22 H22 0.9300 .
C8 H8 0.9300 .
C31 C32 1.363(11) .
C31 C34 1.538(10) .
C26 C25 1.385(10) .
C26 H26 0.9300 .
C23 H23 0.9300 .
C10 C11 1.376(11) .
C10 C13 1.527(10) .
C25 H25 0.9300 .
C19 C18 1.386(10) .
C19 H19 0.9300 .
C27 H27A 0.9600 .
C27 H27B 0.9600 .
C27 H27C 0.9600 .
C16 C17 1.366(11) .
C16 H16 0.9300 .
C17 C18 1.368(11) .
C17 C20 1.523(11) .
C18 H18 0.9300 .
C13 H13A 0.9600 .
C13 H13B 0.9600 .
C13 H13C 0.9600 .
C11 H11 0.9300 .
C34 H34A 0.9600 .
C34 H34B 0.9600 .
C34 H34C 0.9600 .
C20 H20A 0.9600 .
C20 H20B 0.9600 .
C20 H20C 0.9600 .
C32 H32 0.9300 .
C37 C38 1.462(13) .
C37 C36 1.470(15) .
C37 H37A 0.9700 .
C37 H37B 0.9700 .
C36 C35 1.377(14) .
C36 H36A 0.9700 .
C36 H36B 0.9700 .
C38 H38A 0.9700 .
C38 H38B 0.9700 .
C35 H35A 0.9700 .
C35 H35B 0.9700 .

loop_
_geom_torsion_atom_site_label_1
_geom_torsion_atom_site_label_2
_geom_torsion_atom_site_label_3
_geom_torsion_atom_site_label_4
_geom_torsion
C3 S2 C1 C4 174.1(5)
C3 S2 C1 S1 -4.0(4)
C2 S1 C1 C4 -173.6(5)
C2 S1 C1 S2 4.5(4)
C1 S2 C3 C2 1.7(6)
C1 S2 C3 S6 177.9(4)
C14 S6 C3 C2 -155.7(5)
C14 S6 C3 S2 28.2(5)
S2 C1 C4 S4 -177.1(3)
S1 C1 C4 S4 0.8(8)
S2 C1 C4 S3 3.4(8)
S1 C1 C4 S3 -178.7(3)
C6 S4 C4 C1 -177.7(5)
C6 S4 C4 S3 1.8(4)
C5 S3 C4 C1 178.2(5)
C5 S3 C4 S4 -1.3(4)
S2 C3 C2 S1 1.2(7)
S6 C3 C2 S1 -175.3(4)
S2 C3 C2 S5 179.5(4)
S6 C3 C2 S5 3.1(8)
C1 S1 C2 C3 -3.3(6)
C1 S1 C2 S5 178.4(4)
C7 S5 C2 C3 164.3(5)
C7 S5 C2 S1 -17.4(5)
C4 S4 C6 C5 -1.7(5)
C4 S4 C6 S8 -178.2(4)
C28 S8 C6 C5 160.8(5)
C28 S8 C6 S4 -22.9(5)
S4 C6 C5 S3 1.1(7)
S8 C6 C5 S3 177.7(3)
S4 C6 C5 S7 178.8(3)
S8 C6 C5 S7 -4.6(8)
C4 S3 C5 C6 0.1(5)
C4 S3 C5 S7 -177.6(4)
C21 S7 C5 C6 -175.8(5)
C21 S7 C5 S3 1.7(5)
C3 S6 C14 C19 52.9(6)
C3 S6 C14 C15 -130.1(5)
C5 S7 C21 C26 -101.9(6)
C5 S7 C21 C22 82.9(6)
C6 S8 C28 C29 -54.1(6)
C6 S8 C28 C33 131.7(5)
C2 S5 C7 C12 128.7(6)
C2 S5 C7 C8 -54.7(6)
C33 C28 C29 C30 -0.8(10)
S8 C28 C29 C30 -174.8(5)
Br5 Cu2 O1 C35 83.6(9)
Br3 Cu2 O1 C35 -165.9(9)
Br4 Cu2 O1 C35 -26.4(9)
Br5 Cu2 O1 C38 -106.2(8)
Br3 Cu2 O1 C38 4.2(8)
Br4 Cu2 O1 C38 143.7(8)
C29 C28 C33 C32 -0.7(10)
S8 C28 C33 C32 173.6(5)
C28 C29 C30 C31 1.8(10)
C8 C7 C12 C11 -0.7(11)
S5 C7 C12 C11 175.9(6)
C19 C14 C15 C16 2.3(10)
S6 C14 C15 C16 -174.8(6)
C26 C21 C22 C23 -0.9(11)
S7 C21 C22 C23 174.2(6)
C10 C9 C8 C7 0.6(11)
C12 C7 C8 C9 -0.4(10)
S5 C7 C8 C9 -176.9(5)
C29 C30 C31 C32 -1.3(11)
C29 C30 C31 C34 176.1(7)
C22 C21 C26 C25 0.4(11)
S7 C21 C26 C25 -174.7(6)
C25 C24 C23 C22 -0.6(13)
C27 C24 C23 C22 179.8(8)
C21 C22 C23 C24 1.0(13)
C8 C9 C10 C11 0.4(11)
C8 C9 C10 C13 179.0(7)
C23 C24 C25 C26 0.1(13)
C27 C24 C25 C26 179.7(8)
C21 C26 C25 C24 0.0(13)
C15 C14 C19 C18 -0.9(10)
S6 C14 C19 C18 176.1(6)
C14 C15 C16 C17 -2.4(11)
C15 C16 C17 C18 0.9(12)
C15 C16 C17 C20 178.5(8)
C16 C17 C18 C19 0.6(12)
C20 C17 C18 C19 -176.9(8)
C14 C19 C18 C17 -0.6(11)
C9 C10 C11 C12 -1.6(11)
C13 C10 C11 C12 179.8(7)
C7 C12 C11 C10 1.8(11)
C30 C31 C32 C33 -0.2(11)
C34 C31 C32 C33 -177.6(7)
C28 C33 C32 C31 1.1(11)
C38 C37 C36 C35 -10.3(17)
C35 O1 C38 C37 17.3(13)
Cu2 O1 C38 C37 -154.2(8)
C36 C37 C38 O1 -4.5(15)
C37 C36 C35 O1 21.8(17)
C38 O1 C35 C36 -24.8(15)
Cu2 O1 C35 C36 147.3(10)
